data_4513173
loop_
_publ_author_name
'Thangavelu, Sonia G.'
'Butcher, Ray J.'
'Cahill, Christopher L.'

_publ_section_title
;
 Role of N-Donor Sterics on the Coordination Environment and
 Dimensionality of Uranyl Thiophenedicarboxylate Coordination Polymers
;
_journal_issue 7
_journal_name_full 'Crystal Growth &amp; Design'
_journal_page_first 3481
_journal_paper_doi 10.1021/acs.cgd.5b00549
_journal_volume 15
_journal_year 2015
_chemical_formula_moiety 'C18 H14 N2 O7 S U'
_chemical_formula_sum 'C18 H14 N2 O7 S U'
_chemical_formula_weight 640.40
_space_group_crystal_system monoclinic
_space_group_IT_number 14
_space_group_name_Hall '-P 2yn'
_space_group_name_H-M_alt 'P 1 21/n 1'
_symmetry_cell_setting monoclinic
_symmetry_Int_Tables_number 14
_symmetry_space_group_name_Hall '-P 2yn'
_symmetry_space_group_name_H-M 'P 1 21/n 1'
_atom_sites_solution_hydrogens geom
_audit_creation_method SHELXL-2013
_cell_angle_alpha 90
_cell_angle_beta 94.1450(10)
_cell_angle_gamma 90
_cell_formula_units_Z 4
_cell_length_a 7.8324(3)
_cell_length_b 13.4801(5)
_cell_length_c 20.6453(8)
_cell_measurement_reflns_used 6114
_cell_measurement_temperature 100(2)
_cell_measurement_theta_max 30.274
_cell_measurement_theta_min 1.806
_cell_volume 2174.06(14)
_computing_cell_refinement 'SAINT, Bruker-AXS'
_computing_data_collection 'APEX, Bruker-AXS'
_computing_data_reduction 'SHELXS-2013 (Sheldrick, 2013)'
_computing_molecular_graphics 'SHELXL-2013 (Sheldrick, 2013)'
_computing_publication_material 'WINGX (Farrugia, 2013)'
_computing_structure_refinement 'SHELXL-2013 (Sheldrick, 2013)'
_computing_structure_solution 'SHELXL-2013 (Sheldrick, 2013)'
_diffrn_ambient_temperature 100(2)
_diffrn_measured_fraction_theta_full 0.998
_diffrn_measured_fraction_theta_max 0.943
_diffrn_measurement_device_type 'Bruker APEX CCD'
_diffrn_measurement_method 'omega and phi scans'
_diffrn_radiation_type MoK\a
_diffrn_radiation_wavelength 0.71073
_diffrn_reflns_av_R_equivalents 0.0601
_diffrn_reflns_av_unetI/netI 0.0445
_diffrn_reflns_Laue_measured_fraction_full 0.998
_diffrn_reflns_Laue_measured_fraction_max 0.943
_diffrn_reflns_limit_h_max 7
_diffrn_reflns_limit_h_min -11
_diffrn_reflns_limit_k_max 18
_diffrn_reflns_limit_k_min -18
_diffrn_reflns_limit_l_max 28
_diffrn_reflns_limit_l_min -28
_diffrn_reflns_number 41525
_diffrn_reflns_point_group_measured_fraction_full 0.998
_diffrn_reflns_point_group_measured_fraction_max 0.943
_diffrn_reflns_theta_full 25.500
_diffrn_reflns_theta_max 30.274
_diffrn_reflns_theta_min 1.806
_diffrn_source 'fine-focus sealed tube'
_diffrn_source_type 'Bruker APEX CCD'
_exptl_absorpt_coefficient_mu 7.601
_exptl_absorpt_correction_T_max 0.558
_exptl_absorpt_correction_T_min 0.393
_exptl_absorpt_correction_type multi-scan
_exptl_absorpt_process_details 'SADABS, G. Sheldrick (1999)'
_exptl_crystal_colour yellow
_exptl_crystal_density_diffrn 1.957
_exptl_crystal_density_meas ?
_exptl_crystal_description block
_exptl_crystal_F_000 1200
_exptl_crystal_size_max 0.151
_exptl_crystal_size_mid 0.106
_exptl_crystal_size_min 0.087
_refine_diff_density_max 1.372
_refine_diff_density_min -2.151
_refine_diff_density_rms 0.132
_refine_ls_extinction_method none
_refine_ls_goodness_of_fit_ref 1.255
_refine_ls_hydrogen_treatment constr
_refine_ls_matrix_type full
_refine_ls_number_parameters 263
_refine_ls_number_reflns 6114
_refine_ls_number_restraints 0
_refine_ls_restrained_S_all 1.255
_refine_ls_R_factor_all 0.0672
_refine_ls_R_factor_gt 0.0433
_refine_ls_shift/su_max 0.001
_refine_ls_shift/su_mean 0.000
_refine_ls_structure_factor_coef Fsqd
_refine_ls_weighting_details 'w=1/[\s^2^(Fo^2^)+(0.0108P)^2^+5.6287P] where P=(Fo^2^+2Fc^2^)/3'
_refine_ls_weighting_scheme calc
_refine_ls_wR_factor_gt 0.0833
_refine_ls_wR_factor_ref 0.0887
_reflns_Friedel_coverage 0.000
_reflns_number_gt 4462
_reflns_number_total 6114
_reflns_threshold_expression 'I > 2\s(I)'
_cod_data_source_file cg5b00549_si_002.cif
_cod_data_source_block compound4
_cod_depositor_comments
;
The following automatic conversions were performed:

'_exptl_crystal_density_meas' value 'not measured' was changed to '?'
- the value is perceived as not measured.

Automatic conversion script
Id: cif_fix_values 3271 2015-04-21 07:52:19Z andrius 

 Adding full bibliography for 4513170--4513176.cif.
;
_cod_original_sg_symbol_H-M 'P 21/n'
_cod_database_code 4513173
_shelx_space_group_comment
;
The symmetry employed for this shelxl refinement is uniquely defined
by the following loop, which should always be used as a source of
symmetry information in preference to the above space-group names.
They are only intended as comments.
;
_shelx_estimated_absorpt_t_min 0.393
_shelx_estimated_absorpt_t_max 0.558
_shelxl_version_number 2013-4

loop_
_space_group_symop_operation_xyz
'x, y, z'
'-x+1/2, y+1/2, -z+1/2'
'-x, -y, -z'
'x-1/2, -y-1/2, z-1/2'

loop_
_atom_site_label
_atom_site_type_symbol
_atom_site_fract_x
_atom_site_fract_y
_atom_site_fract_z
_atom_site_U_iso_or_equiv
_atom_site_adp_type
_atom_site_occupancy
_atom_site_site_symmetry_order
_atom_site_calc_flag
_atom_site_refinement_flags_posn
_atom_site_refinement_flags_adp
U1 U 0.70614(3) 0.97500(2) 0.15570(2) 0.04450(8) Uani 1 1 d . .
S1 S 0.1875(2) 1.11212(13) 0.28164(9) 0.0527(4) Uani 1 1 d . .
O1 O 0.6019(6) 1.0024(4) 0.0797(2) 0.0590(13) Uani 1 1 d . .
O3 O 0.6158(6) 1.1355(4) 0.1950(2) 0.0649(13) Uani 1 1 d . .
N1 N 0.9461(6) 0.8949(4) 0.0984(2) 0.0436(12) Uani 1 1 d . .
O5 O 0.5882(7) 0.8256(4) 0.1509(3) 0.0792(17) Uani 1 1 d . .
O2 O 0.8215(6) 0.9499(4) 0.2294(2) 0.0664(14) Uani 1 1 d . .
O4 O 0.4525(6) 1.0078(3) 0.2116(3) 0.0613(13) Uani 1 1 d . .
N2 N 0.9466(6) 1.0912(4) 0.1230(2) 0.0446(12) Uani 1 1 d . .
O6 O 0.6096(9) 0.6643(5) 0.1421(4) 0.112(3) Uani 1 1 d . .
C1 C 0.9419(8) 0.7971(5) 0.0888(3) 0.0506(16) Uani 1 1 d . .
H1 H 0.8480 0.7610 0.1036 0.061 Uiso 1 1 calc R U
C14 C 0.3796(8) 0.7270(5) 0.1957(3) 0.0456(15) Uani 1 1 d . .
C7 C 1.0772(7) 1.0543(5) 0.0911(3) 0.0420(14) Uani 1 1 d . .
C15 C 0.4832(8) 1.0980(5) 0.2179(3) 0.0498(16) Uani 1 1 d . .
C6 C 1.0774(7) 0.9482(5) 0.0781(3) 0.0415(14) Uani 1 1 d . .
C18 C 0.2304(8) 1.3009(5) 0.2885(3) 0.0490(15) Uani 1 1 d . .
H18 H 0.2134 1.3692 0.2973 0.059 Uiso 1 1 calc R U
C8 C 1.2049(8) 1.1178(6) 0.0729(3) 0.0576(18) Uani 1 1 d . .
H8 H 1.2983 1.0924 0.0511 0.069 Uiso 1 1 calc R U
C5 C 1.2063(8) 0.9012(5) 0.0461(3) 0.0492(15) Uani 1 1 d . .
H5 H 1.2980 0.9388 0.0309 0.059 Uiso 1 1 calc R U
C16 C 0.3647(8) 1.1636(5) 0.2504(3) 0.0450(14) Uani 1 1 d . .
C10 C 1.0635(9) 1.2553(5) 0.1192(3) 0.0561(17) Uani 1 1 d . .
C12 C 0.9411(9) 1.1878(5) 0.1361(3) 0.0547(17) Uani 1 1 d . .
H12 H 0.8476 1.2118 0.1585 0.066 Uiso 1 1 calc R U
C17 C 0.3714(8) 1.2632(5) 0.2578(3) 0.0520(16) Uani 1 1 d . .
H17 H 0.4614 1.3034 0.2438 0.062 Uiso 1 1 calc R U
C9 C 1.1960(9) 1.2160(6) 0.0861(4) 0.066(2) Uani 1 1 d . .
H9 H 1.2825 1.2590 0.0725 0.079 Uiso 1 1 calc R U
C3 C 1.0530(11) 0.6337(6) 0.0512(4) 0.075(2) Uani 1 1 d . .
H3A H 0.9333 0.6154 0.0403 0.112 Uiso 1 1 calc R U
H3B H 1.0936 0.6019 0.0921 0.112 Uiso 1 1 calc R U
H3C H 1.1232 0.6117 0.0165 0.112 Uiso 1 1 calc R U
C13 C 0.5376(9) 0.7373(6) 0.1608(4) 0.0625(19) Uani 1 1 d . .
C2 C 1.0668(9) 0.7446(5) 0.0584(3) 0.0534(17) Uani 1 1 d . .
C4 C 1.1997(8) 0.8020(6) 0.0367(3) 0.0548(17) Uani 1 1 d . .
H4 H 1.2876 0.7705 0.0149 0.066 Uiso 1 1 calc R U
C11 C 1.0470(12) 1.3630(6) 0.1354(4) 0.081(2) Uani 1 1 d . .
H11A H 0.9434 1.3732 0.1584 0.121 Uiso 1 1 calc R U
H11B H 1.0395 1.4021 0.0953 0.121 Uiso 1 1 calc R U
H11C H 1.1474 1.3841 0.1631 0.121 Uiso 1 1 calc R U
OW1 O 0.493(4) 0.4421(18) 0.038(2) 0.62(3) Uani 1 1 d . .

loop_
_atom_site_aniso_label
_atom_site_aniso_U_11
_atom_site_aniso_U_22
_atom_site_aniso_U_33
_atom_site_aniso_U_23
_atom_site_aniso_U_13
_atom_site_aniso_U_12
U1 0.03584(12) 0.04823(14) 0.05146(14) 0.00329(12) 0.01713(9) 0.00294(11)
S1 0.0488(9) 0.0479(10) 0.0639(10) 0.0012(8) 0.0216(8) 0.0042(7)
O1 0.039(2) 0.075(4) 0.063(3) 0.005(2) 0.008(2) -0.001(2)
O3 0.051(3) 0.059(3) 0.089(4) -0.002(3) 0.031(3) 0.000(2)
N1 0.033(3) 0.045(3) 0.054(3) -0.002(2) 0.012(2) 0.001(2)
O5 0.067(3) 0.058(3) 0.119(5) -0.006(3) 0.056(3) -0.007(3)
O2 0.066(3) 0.079(4) 0.055(3) 0.006(2) 0.011(2) 0.016(3)
O4 0.059(3) 0.036(3) 0.094(4) -0.001(2) 0.044(3) 0.002(2)
N2 0.038(3) 0.050(3) 0.046(3) -0.003(2) 0.006(2) -0.002(2)
O6 0.106(5) 0.063(4) 0.181(7) -0.015(4) 0.097(5) -0.013(4)
C1 0.040(3) 0.056(4) 0.057(4) -0.004(3) 0.008(3) 0.002(3)
C14 0.044(3) 0.049(4) 0.045(3) -0.001(3) 0.011(3) -0.011(3)
C7 0.033(3) 0.048(4) 0.044(3) 0.009(3) 0.002(2) -0.004(2)
C15 0.046(4) 0.047(4) 0.058(4) 0.003(3) 0.018(3) 0.011(3)
C6 0.029(3) 0.053(4) 0.043(3) 0.002(3) 0.007(2) 0.005(2)
C18 0.047(4) 0.044(4) 0.057(4) -0.007(3) 0.011(3) 0.000(3)
C8 0.040(4) 0.064(5) 0.069(5) 0.020(4) 0.008(3) -0.006(3)
C5 0.039(3) 0.056(4) 0.054(4) 0.001(3) 0.015(3) 0.002(3)
C16 0.041(3) 0.046(4) 0.049(3) -0.004(3) 0.013(3) 0.003(3)
C10 0.056(4) 0.056(4) 0.055(4) 0.004(3) -0.005(3) -0.005(3)
C12 0.049(4) 0.060(5) 0.056(4) -0.002(3) 0.005(3) -0.006(3)
C17 0.041(3) 0.060(4) 0.056(4) -0.009(3) 0.009(3) -0.005(3)
C9 0.049(4) 0.067(5) 0.082(5) 0.025(4) 0.006(4) -0.015(4)
C3 0.076(5) 0.066(5) 0.083(6) -0.021(4) 0.009(4) 0.008(4)
C13 0.055(4) 0.059(5) 0.076(5) -0.006(4) 0.026(4) -0.006(4)
C2 0.048(4) 0.061(5) 0.052(4) -0.009(3) 0.004(3) 0.008(3)
C4 0.043(4) 0.066(5) 0.056(4) -0.002(3) 0.011(3) 0.015(3)
C11 0.095(7) 0.055(5) 0.090(6) 0.008(4) -0.003(5) -0.008(5)
OW1 0.48(4) 0.36(3) 1.09(8) 0.05(4) 0.55(5) 0.06(3)

loop_
_atom_type_symbol
_atom_type_description
_atom_type_scat_dispersion_real
_atom_type_scat_dispersion_imag
_atom_type_scat_source
C C 0.0033 0.0016 'International Tables Vol C Tables 4.2.6.8 and 6.1.1.4'
H H 0.0000 0.0000 'International Tables Vol C Tables 4.2.6.8 and 6.1.1.4'
N N 0.0061 0.0033 'International Tables Vol C Tables 4.2.6.8 and 6.1.1.4'
O O 0.0106 0.0060 'International Tables Vol C Tables 4.2.6.8 and 6.1.1.4'
S S 0.1246 0.1234 'International Tables Vol C Tables 4.2.6.8 and 6.1.1.4'
U U -9.6767 9.6646 'International Tables Vol C Tables 4.2.6.8 and 6.1.1.4'

loop_
_geom_angle_atom_site_label_1
_geom_angle_atom_site_label_2
_geom_angle_atom_site_label_3
_geom_angle
_geom_angle_site_symmetry_1
_geom_angle_site_symmetry_3
O2 U1 O1 176.5(2) . .
O2 U1 O5 92.9(2) . .
O1 U1 O5 89.2(2) . .
O2 U1 O4 90.6(2) . .
O1 U1 O4 92.5(2) . .
O5 U1 O4 80.35(16) . .
O2 U1 O3 91.5(2) . .
O1 U1 O3 89.1(2) . .
O5 U1 O3 133.83(16) . .
O4 U1 O3 53.65(14) . .
O2 U1 N1 88.26(19) . .
O1 U1 N1 89.16(19) . .
O5 U1 N1 85.02(16) . .
O4 U1 N1 165.25(15) . .
O3 U1 N1 141.07(16) . .
O2 U1 N2 90.2(2) . .
O1 U1 N2 86.55(18) . .
O5 U1 N2 148.38(16) . .
O4 U1 N2 131.10(15) . .
O3 U1 N2 77.45(15) . .
N1 U1 N2 63.62(17) . .
O2 U1 C15 90.9(2) . .
O1 U1 C15 91.2(2) . .
O5 U1 C15 106.74(19) . .
O4 U1 C15 26.43(16) . .
O3 U1 C15 27.22(17) . .
N1 U1 C15 168.24(18) . .
N2 U1 C15 104.66(19) . .
C14 S1 C16 90.5(3) 2 .
C15 O3 U1 92.0(4) . .
C1 N1 C6 119.5(5) . .
C1 N1 U1 118.7(4) . .
C6 N1 U1 121.8(4) . .
C13 O5 U1 167.1(6) . .
C15 O4 U1 94.0(4) . .
C12 N2 C7 119.7(5) . .
C12 N2 U1 120.4(4) . .
C7 N2 U1 119.9(4) . .
N1 C1 C2 123.9(6) . .
N1 C1 H1 118.0 . .
C2 C1 H1 118.0 . .
C18 C14 C13 127.4(6) 2_545 .
C18 C14 S1 112.5(4) 2_545 2_545
C13 C14 S1 120.1(5) . 2_545
N2 C7 C8 119.5(6) . .
N2 C7 C6 117.5(5) . .
C8 C7 C6 123.0(6) . .
O4 C15 O3 120.3(6) . .
O4 C15 C16 120.6(6) . .
O3 C15 C16 119.0(6) . .
O4 C15 U1 59.6(3) . .
O3 C15 U1 60.8(3) . .
C16 C15 U1 179.5(5) . .
N1 C6 C5 120.0(6) . .
N1 C6 C7 117.1(5) . .
C5 C6 C7 122.9(5) . .
C14 C18 C17 111.8(6) 2 .
C14 C18 H18 124.1 2 .
C17 C18 H18 124.1 . .
C9 C8 C7 119.9(7) . .
C9 C8 H8 120.1 . .
C7 C8 H8 120.1 . .
C4 C5 C6 119.6(6) . .
C4 C5 H5 120.2 . .
C6 C5 H5 120.2 . .
C17 C16 C15 128.7(6) . .
C17 C16 S1 112.6(5) . .
C15 C16 S1 118.6(5) . .
C12 C10 C9 115.5(7) . .
C12 C10 C11 120.5(7) . .
C9 C10 C11 124.0(7) . .
N2 C12 C10 123.9(7) . .
N2 C12 H12 118.0 . .
C10 C12 H12 118.0 . .
C16 C17 C18 112.6(6) . .
C16 C17 H17 123.7 . .
C18 C17 H17 123.7 . .
C8 C9 C10 121.6(7) . .
C8 C9 H9 119.2 . .
C10 C9 H9 119.2 . .
C2 C3 H3A 109.5 . .
C2 C3 H3B 109.5 . .
H3A C3 H3B 109.5 . .
C2 C3 H3C 109.5 . .
H3A C3 H3C 109.5 . .
H3B C3 H3C 109.5 . .
O6 C13 O5 123.3(7) . .
O6 C13 C14 120.2(7) . .
O5 C13 C14 116.4(6) . .
C1 C2 C4 115.3(7) . .
C1 C2 C3 120.1(7) . .
C4 C2 C3 124.6(6) . .
C5 C4 C2 121.6(6) . .
C5 C4 H4 119.2 . .
C2 C4 H4 119.2 . .
C10 C11 H11A 109.5 . .
C10 C11 H11B 109.5 . .
H11A C11 H11B 109.5 . .
C10 C11 H11C 109.5 . .
H11A C11 H11C 109.5 . .
H11B C11 H11C 109.5 . .

loop_
_geom_bond_atom_site_label_1
_geom_bond_atom_site_label_2
_geom_bond_distance
_geom_bond_site_symmetry_2
U1 O2 1.746(5) .
U1 O1 1.756(5) .
U1 O5 2.215(5) .
U1 O4 2.410(4) .
U1 O3 2.434(5) .
U1 N1 2.533(5) .
U1 N2 2.576(5) .
U1 C15 2.788(6) .
S1 C14 1.711(6) 2
S1 C16 1.719(6) .
O3 C15 1.276(7) .
N1 C1 1.334(8) .
N1 C6 1.345(7) .
O5 C13 1.276(8) .
O4 C15 1.244(7) .
N2 C12 1.331(8) .
N2 C7 1.351(7) .
O6 C13 1.211(9) .
C1 C2 1.393(9) .
C1 H1 0.9500 .
C14 C18 1.371(9) 2_545
C14 C13 1.483(9) .
C14 S1 1.711(6) 2_545
C7 C8 1.389(8) .
C7 C6 1.456(9) .
C15 C16 1.477(8) .
C6 C5 1.398(8) .
C18 C14 1.371(9) 2
C18 C17 1.408(8) .
C18 H18 0.9500 .
C8 C9 1.355(10) .
C8 H8 0.9500 .
C5 C4 1.352(9) .
C5 H5 0.9500 .
C16 C17 1.352(9) .
C10 C12 1.385(9) .
C10 C9 1.387(10) .
C10 C11 1.498(10) .
C12 H12 0.9500 .
C17 H17 0.9500 .
C9 H9 0.9500 .
C3 C2 1.505(10) .
C3 H3A 0.9800 .
C3 H3B 0.9800 .
C3 H3C 0.9800 .
C2 C4 1.396(9) .
C4 H4 0.9500 .
C11 H11A 0.9800 .
C11 H11B 0.9800 .
C11 H11C 0.9800 .

loop_
_geom_torsion_atom_site_label_1
_geom_torsion_atom_site_label_2
_geom_torsion_atom_site_label_3
_geom_torsion_atom_site_label_4
_geom_torsion
_geom_torsion_site_symmetry_1
C6 N1 C1 C2 -0.1(10) .
U1 N1 C1 C2 -179.6(5) .
C12 N2 C7 C8 0.5(9) .
U1 N2 C7 C8 179.0(4) .
C12 N2 C7 C6 179.9(5) .
U1 N2 C7 C6 -1.6(7) .
U1 O4 C15 O3 1.1(7) .
U1 O4 C15 C16 179.5(6) .
U1 O3 C15 O4 -1.1(7) .
U1 O3 C15 C16 -179.5(5) .
C1 N1 C6 C5 1.2(9) .
U1 N1 C6 C5 -179.3(4) .
C1 N1 C6 C7 -178.7(5) .
U1 N1 C6 C7 0.7(7) .
N2 C7 C6 N1 0.6(8) .
C8 C7 C6 N1 179.9(6) .
N2 C7 C6 C5 -179.4(6) .
C8 C7 C6 C5 0.0(9) .
N2 C7 C8 C9 -1.1(10) .
C6 C7 C8 C9 179.6(6) .
N1 C6 C5 C4 -1.2(9) .
C7 C6 C5 C4 178.8(6) .
O4 C15 C16 C17 -175.4(7) .
O3 C15 C16 C17 3.0(11) .
O4 C15 C16 S1 2.2(9) .
O3 C15 C16 S1 -179.4(5) .
C14 S1 C16 C17 0.7(5) 2
C14 S1 C16 C15 -177.3(5) 2
C7 N2 C12 C10 -0.3(10) .
U1 N2 C12 C10 -178.8(5) .
C9 C10 C12 N2 0.6(10) .
C11 C10 C12 N2 179.6(6) .
C15 C16 C17 C18 176.8(6) .
S1 C16 C17 C18 -0.9(8) .
C14 C18 C17 C16 0.7(8) 2
C7 C8 C9 C10 1.5(11) .
C12 C10 C9 C8 -1.2(11) .
C11 C10 C9 C8 179.8(7) .
U1 O5 C13 O6 -94(2) .
U1 O5 C13 C14 87(2) .
C18 C14 C13 O6 -169.5(8) 2_545
S1 C14 C13 O6 7.9(11) 2_545
C18 C14 C13 O5 8.9(12) 2_545
S1 C14 C13 O5 -173.7(6) 2_545
N1 C1 C2 C4 -1.1(10) .
N1 C1 C2 C3 178.5(6) .
C6 C5 C4 C2 0.0(10) .
C1 C2 C4 C5 1.1(10) .
C3 C2 C4 C5 -178.5(7) .
